data_4062158
loop_
_publ_author_name
'Wehmschulte, Rudolf J.'
'Steele, Jared M.'
'Khan, Masood A.'

_publ_section_title
;
 Diterphenylgallium Alkyls and Hydride: Synthesis, Characterization,
 and Reactivity
;
_journal_issue 23
_journal_name_full Organometallics
_journal_page_first 4678
_journal_page_last 4684
_journal_paper_doi 10.1021/om030318a
_journal_volume 22
_journal_year 2003
_chemical_formula_sum 'C49 H53 Ga'
_chemical_formula_weight 711.63
_chemical_name_common (2,6-Mes2C6H3)2GaMe
_space_group_IT_number 2
_symmetry_cell_setting triclinic
_symmetry_space_group_name_Hall '-P 1'
_symmetry_space_group_name_H-M 'P -1'
_cell_angle_alpha 87.299(12)
_cell_angle_beta 80.598(12)
_cell_angle_gamma 82.705(17)
_cell_formula_units_Z 2
_cell_length_a 10.3920(16)
_cell_length_b 11.269(2)
_cell_length_c 17.060(2)
_cell_measurement_temperature 173(2)
_cell_volume 1954.4(5)
_diffrn_ambient_temperature 173(2)
_exptl_crystal_density_diffrn 1.209
_cod_depositor_comments
;
The following automatic conversions were performed:
'_symmetry_cell_setting' value 'Triclinic' changed to 'triclinic'
according to '/home/saulius/struct/CIF-dictionaries/cif_core.dic'
dictionary named 'cif_core.dic' version 2.4.1 from 2010-06-29.

Automatic conversion script
Id: cif_fix_enum 1527 2010-12-29 10:47:43Z saulius 
;
_cod_database_code 4062158

loop_
_symmetry_equiv_pos_as_xyz
'x, y, z'
'-x, -y, -z'

loop_
_atom_site_label
_atom_site_type_symbol
_atom_site_fract_x
_atom_site_fract_y
_atom_site_fract_z
_atom_site_U_iso_or_equiv
_atom_site_adp_type
_atom_site_occupancy
_atom_site_symmetry_multiplicity
_atom_site_calc_flag
_atom_site_refinement_flags
_atom_site_disorder_assembly
_atom_site_disorder_group
Ga1 Ga 0.30893(2) 1.165513(18) 0.279962(12) 0.02040(8) Uani 1 1 d . . .
C1 C 0.2845(3) 1.5911(2) -0.04484(17) 0.0519(7) Uani 1 1 d . . .
H1A H 0.3669 1.6180 -0.0361 0.078 Uiso 1 1 calc R . .
H1B H 0.2111 1.6526 -0.0274 0.078 Uiso 1 1 calc R . .
H1C H 0.2885 1.5773 -0.1015 0.078 Uiso 1 1 calc R . .
C2 C 0.2641(2) 1.4763(2) 0.00205(13) 0.0339(5) Uani 1 1 d . . .
C3 C 0.1540(2) 1.4688(2) 0.05972(14) 0.0348(5) Uani 1 1 d . . .
H3A H 0.0896 1.5366 0.0682 0.042 Uiso 1 1 calc R . .
C4 C 0.1353(2) 1.36532(19) 0.10522(13) 0.0286(4) Uani 1 1 d . . .
C5 C 0.0143(2) 1.3617(2) 0.16739(17) 0.0429(6) Uani 1 1 d . . .
H5A H -0.0349 1.2979 0.1556 0.064 Uiso 1 1 calc R . .
H5B H -0.0413 1.4387 0.1670 0.064 Uiso 1 1 calc R . .
H5C H 0.0406 1.3462 0.2199 0.064 Uiso 1 1 calc R . .
C6 C 0.22817(19) 1.26368(18) 0.09148(11) 0.0229(4) Uani 1 1 d . . .
C7 C 0.3396(2) 1.26914(19) 0.03305(12) 0.0258(4) Uani 1 1 d . . .
C8 C 0.4363(2) 1.1597(2) 0.01349(14) 0.0358(5) Uani 1 1 d . . .
H8A H 0.4486 1.1138 0.0625 0.054 Uiso 1 1 calc R . .
H8B H 0.5206 1.1838 -0.0125 0.054 Uiso 1 1 calc R . .
H8C H 0.4027 1.1100 -0.0223 0.054 Uiso 1 1 calc R . .
C9 C 0.3560(2) 1.3764(2) -0.00957(12) 0.0313(5) Uani 1 1 d . . .
H9A H 0.4329 1.3807 -0.0478 0.038 Uiso 1 1 calc R . .
C10 C 0.19374(19) 1.14505(18) 0.12651(12) 0.0230(4) Uani 1 1 d . . .
C11 C 0.1192(2) 1.0901(2) 0.08053(12) 0.0306(5) Uani 1 1 d . . .
H11A H 0.1002 1.1281 0.0321 0.037 Uiso 1 1 calc R . .
C12 C 0.0726(2) 0.9823(2) 0.10352(13) 0.0350(5) Uani 1 1 d . . .
H12A H 0.0230 0.9459 0.0713 0.042 Uiso 1 1 calc R . .
C13 C 0.0995(2) 0.9287(2) 0.17434(13) 0.0324(5) Uani 1 1 d . . .
H13A H 0.0680 0.8546 0.1911 0.039 Uiso 1 1 calc R . .
C14 C 0.17268(19) 0.98183(18) 0.22176(12) 0.0236(4) Uani 1 1 d . . .
C15 C 0.22377(18) 1.09154(17) 0.19872(11) 0.0203(4) Uani 1 1 d . . .
C16 C 0.19608(19) 0.91449(17) 0.29679(12) 0.0229(4) Uani 1 1 d . . .
C17 C 0.0974(2) 0.91960(18) 0.36386(12) 0.0254(4) Uani 1 1 d . . .
C18 C -0.0371(2) 0.9860(2) 0.36088(14) 0.0343(5) Uani 1 1 d . . .
H18A H -0.0287 1.0689 0.3429 0.051 Uiso 1 1 calc R . .
H18B H -0.0899 0.9851 0.4140 0.051 Uiso 1 1 calc R . .
H18C H -0.0802 0.9471 0.3238 0.051 Uiso 1 1 calc R . .
C19 C 0.1246(2) 0.85941(19) 0.43341(13) 0.0308(5) Uani 1 1 d . . .
H19A H 0.0592 0.8648 0.4795 0.037 Uiso 1 1 calc R . .
C20 C 0.2448(2) 0.79168(19) 0.43728(14) 0.0327(5) Uani 1 1 d . . .
C21 C 0.2727(3) 0.7313(2) 0.51471(16) 0.0496(7) Uani 1 1 d . . .
H21A H 0.3375 0.6606 0.5037 0.074 Uiso 1 1 calc R . .
H21B H 0.1913 0.7069 0.5449 0.074 Uiso 1 1 calc R . .
H21C H 0.3074 0.7872 0.5458 0.074 Uiso 1 1 calc R . .
C22 C 0.3364(2) 0.77973(19) 0.36863(14) 0.0326(5) Uani 1 1 d . . .
H22A H 0.4170 0.7299 0.3699 0.039 Uiso 1 1 calc R . .
C23 C 0.3135(2) 0.83882(18) 0.29771(13) 0.0268(4) Uani 1 1 d . . .
C24 C 0.4075(2) 0.8147(2) 0.22138(14) 0.0358(5) Uani 1 1 d . . .
H24A H 0.4733 0.7470 0.2298 0.054 Uiso 1 1 calc R . .
H24B H 0.4513 0.8859 0.2048 0.054 Uiso 1 1 calc R . .
H24C H 0.3588 0.7956 0.1800 0.054 Uiso 1 1 calc R . .
C25 C 0.7831(3) 0.6675(2) 0.20061(16) 0.0406(6) Uani 1 1 d . . .
H25A H 0.7767 0.6200 0.2504 0.061 Uiso 1 1 calc R . .
H25B H 0.8749 0.6607 0.1744 0.061 Uiso 1 1 calc R . .
H25C H 0.7291 0.6378 0.1655 0.061 Uiso 1 1 calc R . .
C26 C 0.7346(2) 0.79725(18) 0.21830(13) 0.0278(4) Uani 1 1 d . . .
C27 C 0.7435(2) 0.88367(19) 0.15797(13) 0.0274(4) Uani 1 1 d . . .
H27A H 0.7814 0.8602 0.1057 0.033 Uiso 1 1 calc R . .
C28 C 0.69880(19) 1.00357(18) 0.17131(12) 0.0245(4) Uani 1 1 d . . .
C29 C 0.7219(2) 1.0957(2) 0.10498(13) 0.0323(5) Uani 1 1 d . . .
H29A H 0.6494 1.1609 0.1113 0.048 Uiso 1 1 calc R . .
H29B H 0.7267 1.0582 0.0537 0.048 Uiso 1 1 calc R . .
H29C H 0.8047 1.1277 0.1069 0.048 Uiso 1 1 calc R . .
C30 C 0.63844(18) 1.03875(17) 0.24809(12) 0.0220(4) Uani 1 1 d . . .
C31 C 0.62863(19) 0.95174(18) 0.31026(12) 0.0246(4) Uani 1 1 d . . .
C32 C 0.5714(2) 0.9853(2) 0.39459(13) 0.0348(5) Uani 1 1 d . . .
H32A H 0.5890 0.9171 0.4306 0.052 Uiso 1 1 calc R . .
H32B H 0.4762 1.0073 0.3986 0.052 Uiso 1 1 calc R . .
H32C H 0.6117 1.0534 0.4092 0.052 Uiso 1 1 calc R . .
C33 C 0.6782(2) 0.83324(18) 0.29410(13) 0.0269(4) Uani 1 1 d . . .
H33A H 0.6733 0.7752 0.3364 0.032 Uiso 1 1 calc R . .
C34 C 0.60700(19) 1.16945(17) 0.26547(11) 0.0208(4) Uani 1 1 d . . .
C35 C 0.71828(19) 1.22574(18) 0.27068(12) 0.0243(4) Uani 1 1 d . . .
H35A H 0.8030 1.1813 0.2604 0.029 Uiso 1 1 calc R . .
C36 C 0.7070(2) 1.34443(19) 0.29036(12) 0.0266(4) Uani 1 1 d . . .
H36A H 0.7831 1.3820 0.2927 0.032 Uiso 1 1 calc R . .
C37 C 0.5835(2) 1.40761(18) 0.30654(12) 0.0259(4) Uani 1 1 d . . .
H37A H 0.5745 1.4887 0.3217 0.031 Uiso 1 1 calc R . .
C38 C 0.47193(19) 1.35405(17) 0.30087(11) 0.0214(4) Uani 1 1 d . . .
C39 C 0.48052(18) 1.23337(17) 0.27830(11) 0.0200(4) Uani 1 1 d . . .
C40 C 0.34292(18) 1.43076(17) 0.32029(12) 0.0215(4) Uani 1 1 d . . .
C41 C 0.28113(19) 1.44296(17) 0.39975(12) 0.0242(4) Uani 1 1 d . . .
C42 C 0.3476(2) 1.3876(2) 0.46725(13) 0.0322(5) Uani 1 1 d . . .
H42A H 0.3906 1.3073 0.4530 0.048 Uiso 1 1 calc R . .
H42B H 0.2820 1.3821 0.5151 0.048 Uiso 1 1 calc R . .
H42C H 0.4135 1.4374 0.4775 0.048 Uiso 1 1 calc R . .
C43 C 0.1594(2) 1.51113(18) 0.41526(13) 0.0270(4) Uani 1 1 d . . .
H43A H 0.1160 1.5175 0.4687 0.032 Uiso 1 1 calc R . .
C44 C 0.0988(2) 1.57033(18) 0.35529(13) 0.0278(4) Uani 1 1 d . . .
C45 C -0.0358(2) 1.6395(2) 0.37371(16) 0.0372(5) Uani 1 1 d . . .
H45A H -0.0480 1.6715 0.4272 0.056 Uiso 1 1 calc R . .
H45B H -0.1026 1.5864 0.3711 0.056 Uiso 1 1 calc R . .
H45C H -0.0446 1.7057 0.3348 0.056 Uiso 1 1 calc R . .
C46 C 0.1666(2) 1.56522(18) 0.27812(13) 0.0286(4) Uani 1 1 d . . .
H46A H 0.1286 1.6089 0.2369 0.034 Uiso 1 1 calc R . .
C47 C 0.2888(2) 1.49763(17) 0.25966(12) 0.0247(4) Uani 1 1 d . . .
C48 C 0.3683(2) 1.5032(2) 0.17772(13) 0.0322(5) Uani 1 1 d . . .
H48A H 0.4550 1.5261 0.1814 0.048 Uiso 1 1 calc R . .
H48B H 0.3229 1.5626 0.1447 0.048 Uiso 1 1 calc R . .
H48C H 0.3790 1.4245 0.1537 0.048 Uiso 1 1 calc R . .
C49 C 0.1970(3) 1.1766(3) 0.38485(15) 0.0528(8) Uani 1 1 d . . .
H49A H 0.1564 1.1027 0.3970 0.079 Uiso 1 1 calc R . .
H49B H 0.1283 1.2447 0.3843 0.079 Uiso 1 1 calc R . .
H49C H 0.2507 1.1881 0.4254 0.079 Uiso 1 1 calc R . .

loop_
_atom_site_aniso_label
_atom_site_aniso_U_11
_atom_site_aniso_U_22
_atom_site_aniso_U_33
_atom_site_aniso_U_23
_atom_site_aniso_U_13
_atom_site_aniso_U_12
Ga1 0.01958(12) 0.02094(12) 0.02047(12) -0.00192(8) -0.00015(8) -0.00505(8)
C1 0.0668(18) 0.0415(15) 0.0507(16) 0.0222(13) -0.0184(14) -0.0162(13)
C2 0.0425(13) 0.0319(12) 0.0305(11) 0.0096(9) -0.0134(10) -0.0112(10)
C3 0.0331(12) 0.0262(11) 0.0453(14) 0.0025(10) -0.0110(10) 0.0001(9)
C4 0.0251(10) 0.0274(11) 0.0326(11) -0.0007(9) -0.0029(9) -0.0030(8)
C5 0.0287(12) 0.0365(13) 0.0578(16) -0.0063(11) 0.0094(11) -0.0009(10)
C6 0.0221(10) 0.0257(10) 0.0212(10) 0.0020(8) -0.0038(8) -0.0043(8)
C7 0.0257(10) 0.0317(11) 0.0201(10) 0.0002(8) -0.0033(8) -0.0047(8)
C8 0.0263(11) 0.0413(13) 0.0369(12) -0.0046(10) 0.0028(9) -0.0017(10)
C9 0.0325(11) 0.0402(13) 0.0213(10) 0.0051(9) -0.0007(9) -0.0111(10)
C10 0.0213(10) 0.0234(10) 0.0230(10) -0.0006(8) 0.0002(8) -0.0024(8)
C11 0.0359(12) 0.0358(12) 0.0224(10) 0.0038(9) -0.0085(9) -0.0094(9)
C12 0.0441(13) 0.0378(12) 0.0289(11) -0.0003(9) -0.0138(10) -0.0171(10)
C13 0.0408(13) 0.0284(11) 0.0316(12) 0.0019(9) -0.0092(10) -0.0148(10)
C14 0.0234(10) 0.0241(10) 0.0238(10) -0.0004(8) -0.0032(8) -0.0054(8)
C15 0.0182(9) 0.0201(9) 0.0218(9) -0.0012(7) -0.0012(7) -0.0015(7)
C16 0.0252(10) 0.0190(9) 0.0264(10) -0.0002(8) -0.0062(8) -0.0071(8)
C17 0.0268(10) 0.0216(10) 0.0290(11) 0.0008(8) -0.0053(8) -0.0071(8)
C18 0.0270(11) 0.0379(12) 0.0369(12) -0.0009(10) -0.0037(9) -0.0021(9)
C19 0.0394(12) 0.0289(11) 0.0257(11) 0.0009(9) -0.0042(9) -0.0121(9)
C20 0.0435(13) 0.0258(11) 0.0341(12) 0.0047(9) -0.0184(10) -0.0109(9)
C21 0.0724(19) 0.0394(14) 0.0444(15) 0.0107(12) -0.0317(14) -0.0102(13)
C22 0.0322(11) 0.0230(10) 0.0461(14) -0.0009(9) -0.0189(10) -0.0006(9)
C23 0.0261(10) 0.0223(10) 0.0343(11) -0.0038(8) -0.0081(9) -0.0059(8)
C24 0.0264(11) 0.0390(13) 0.0419(13) -0.0104(10) -0.0033(10) -0.0024(9)
C25 0.0466(14) 0.0233(11) 0.0503(15) -0.0036(10) -0.0103(12) 0.0061(10)
C26 0.0224(10) 0.0221(10) 0.0386(12) -0.0018(9) -0.0061(9) 0.0008(8)
C27 0.0228(10) 0.0281(11) 0.0293(11) -0.0050(9) 0.0007(8) 0.0003(8)
C28 0.0206(9) 0.0255(10) 0.0258(10) -0.0003(8) -0.0009(8) -0.0010(8)
C29 0.0372(12) 0.0295(11) 0.0263(11) 0.0018(9) 0.0026(9) -0.0002(9)
C30 0.0169(9) 0.0210(10) 0.0273(10) -0.0001(8) -0.0026(8) -0.0013(7)
C31 0.0228(10) 0.0256(10) 0.0264(10) 0.0010(8) -0.0054(8) -0.0050(8)
C32 0.0471(14) 0.0311(12) 0.0252(11) 0.0011(9) -0.0017(10) -0.0071(10)
C33 0.0265(10) 0.0233(10) 0.0322(11) 0.0059(8) -0.0093(9) -0.0052(8)
C34 0.0230(9) 0.0215(10) 0.0172(9) 0.0006(7) -0.0022(7) -0.0018(8)
C35 0.0187(9) 0.0261(10) 0.0264(10) 0.0022(8) -0.0015(8) -0.0002(8)
C36 0.0216(10) 0.0289(11) 0.0300(11) 0.0008(8) -0.0028(8) -0.0081(8)
C37 0.0276(10) 0.0215(10) 0.0285(11) -0.0028(8) -0.0012(8) -0.0061(8)
C38 0.0217(10) 0.0215(10) 0.0201(9) -0.0012(7) 0.0000(7) -0.0024(8)
C39 0.0201(9) 0.0216(9) 0.0178(9) -0.0005(7) -0.0003(7) -0.0048(7)
C40 0.0199(9) 0.0175(9) 0.0269(10) -0.0030(8) -0.0003(8) -0.0046(7)
C41 0.0239(10) 0.0225(10) 0.0263(10) -0.0025(8) -0.0025(8) -0.0043(8)
C42 0.0291(11) 0.0394(12) 0.0262(11) -0.0019(9) -0.0031(9) 0.0012(9)
C43 0.0240(10) 0.0270(11) 0.0286(11) -0.0061(8) 0.0011(8) -0.0033(8)
C44 0.0217(10) 0.0225(10) 0.0393(12) -0.0052(9) -0.0040(9) -0.0028(8)
C45 0.0254(11) 0.0340(12) 0.0505(14) -0.0031(11) -0.0045(10) 0.0022(9)
C46 0.0300(11) 0.0248(10) 0.0324(11) 0.0019(9) -0.0095(9) -0.0042(8)
C47 0.0262(10) 0.0209(10) 0.0273(11) -0.0030(8) -0.0021(8) -0.0066(8)
C48 0.0368(12) 0.0341(12) 0.0253(11) 0.0006(9) -0.0021(9) -0.0067(10)
C49 0.0600(17) 0.0610(17) 0.0375(14) -0.0236(12) 0.0220(12) -0.0383(14)

loop_
_geom_bond_atom_site_label_1
_geom_bond_atom_site_label_2
_geom_bond_distance
_geom_bond_site_symmetry_2
_geom_bond_publ_flag
Ga1 C49 1.968(2) . ?
Ga1 C39 2.0230(19) . ?
Ga1 C15 2.0238(19) . ?
C1 C2 1.508(3) . ?
C2 C9 1.381(3) . ?
C2 C3 1.390(3) . ?
C3 C4 1.386(3) . ?
C4 C6 1.403(3) . ?
C4 C5 1.510(3) . ?
C6 C7 1.405(3) . ?
C6 C10 1.500(3) . ?
C7 C9 1.395(3) . ?
C7 C8 1.502(3) . ?
C10 C11 1.402(3) . ?
C10 C15 1.410(3) . ?
C11 C12 1.381(3) . ?
C12 C13 1.379(3) . ?
C13 C14 1.398(3) . ?
C14 C15 1.420(3) . ?
C14 C16 1.496(3) . ?
C16 C23 1.399(3) . ?
C16 C17 1.404(3) . ?
C17 C19 1.390(3) . ?
C17 C18 1.507(3) . ?
C19 C20 1.389(3) . ?
C20 C22 1.383(3) . ?
C20 C21 1.511(3) . ?
C22 C23 1.393(3) . ?
C23 C24 1.508(3) . ?
C25 C26 1.512(3) . ?
C26 C27 1.383(3) . ?
C26 C33 1.386(3) . ?
C27 C28 1.389(3) . ?
C28 C30 1.408(3) . ?
C28 C29 1.510(3) . ?
C30 C31 1.410(3) . ?
C30 C34 1.501(3) . ?
C31 C33 1.392(3) . ?
C31 C32 1.511(3) . ?
C34 C35 1.404(3) . ?
C34 C39 1.405(3) . ?
C35 C36 1.380(3) . ?
C36 C37 1.378(3) . ?
C37 C38 1.392(3) . ?
C38 C39 1.419(3) . ?
C38 C40 1.497(3) . ?
C40 C47 1.401(3) . ?
C40 C41 1.407(3) . ?
C41 C43 1.387(3) . ?
C41 C42 1.509(3) . ?
C43 C44 1.388(3) . ?
C44 C46 1.388(3) . ?
C44 C45 1.506(3) . ?
C46 C47 1.392(3) . ?
C47 C48 1.506(3) . ?

loop_
_cod_related_entry_id
_cod_related_entry_database
_cod_related_entry_code
1 ChemSpider 4412150
